data_7705244
loop_
_publ_author_name
'Melle, Philipp'
'S\'egaud, Nathalie'
'Albrecht, Martin'

_publ_section_title
;
 Ambidentate bonding and electrochemical implications of pincer-type
 pyridylidene amide ligands in complexes of nickel, cobalt and zinc.
;
_journal_issue 36
_journal_name_full 'Dalton transactions (Cambridge, England : 2003)'
_journal_page_first 12662
_journal_page_last 12673
_journal_paper_doi 10.1039/d0dt02482a
_journal_volume 49
_journal_year 2020
_chemical_formula_moiety 'C25 H26 N8 O2 Ru, 2(F6 P), 2(C2 H3 N)'
_chemical_formula_sum 'C29 H32 F12 N10 O2 P2 Ru'
_chemical_formula_weight 943.65
_space_group_IT_number 2
_space_group_name_Hall '-P 1'
_space_group_name_H-M_alt 'P -1'
_symmetry_cell_setting triclinic
_symmetry_Int_Tables_number 2
_symmetry_space_group_name_Hall '-P 1'
_symmetry_space_group_name_H-M 'P -1'
_atom_sites_solution_hydrogens geom
_audit_creation_date 2016-11-22T12:09:58-00:00
_audit_creation_method 'WinGX routine CIF_UPDATE'
_audit_update_record
;
2020-07-13 deposited with the CCDC.	2020-08-21 downloaded from the CCDC.
;
_cell_angle_alpha 77.984(2)
_cell_angle_beta 77.089(2)
_cell_angle_gamma 64.978(2)
_cell_formula_units_Z 2
_cell_length_a 12.4959(3)
_cell_length_b 12.8519(4)
_cell_length_c 13.2986(3)
_cell_measurement_reflns_used 24393
_cell_measurement_temperature 123(2)
_cell_measurement_theta_max 28.017
_cell_measurement_theta_min 1.798
_cell_volume 1870.64(9)
_computing_cell_refinement 'CrysAlisPro 1.171.38.41 (Rigaku OD, 2015)'
_computing_data_collection 'CrysAlisPro 1.171.38.41 (Rigaku OD, 2015)'
_computing_data_reduction 'CrysAlisPro 1.171.38.41 (Rigaku OD, 2015)'
_computing_structure_refinement 'SHELXL-2016/6 (Sheldrick, 2016)'
_diffrn_ambient_environment N~2~
_diffrn_ambient_temperature 123(2)
_diffrn_detector 'CCD plate'
_diffrn_detector_area_resol_mean 16.0965
_diffrn_detector_type Eos
_diffrn_measured_fraction_theta_full 1
_diffrn_measured_fraction_theta_max 0.928
_diffrn_measurement_device 'four-circle diffractometer'
_diffrn_measurement_device_type 'SuperNova, Single source at offset, Eos'
_diffrn_measurement_method '\w scans'
_diffrn_orient_matrix_type 'CrysAlisPro convention (1999,Acta A55,543-557)'
_diffrn_orient_matrix_UB_11 0.017819
_diffrn_orient_matrix_UB_12 -0.0608571
_diffrn_orient_matrix_UB_13 0.0052174
_diffrn_orient_matrix_UB_21 -0.0438036
_diffrn_orient_matrix_UB_22 0.0028472
_diffrn_orient_matrix_UB_23 0.044863
_diffrn_orient_matrix_UB_31 -0.0422077
_diffrn_orient_matrix_UB_32 0.0077732
_diffrn_orient_matrix_UB_33 -0.0316987
_diffrn_radiation_monochromator mirror
_diffrn_radiation_probe x-ray
_diffrn_radiation_type MoK\a
_diffrn_radiation_wavelength 0.71073
_diffrn_reflns_av_R_equivalents 0.0321
_diffrn_reflns_av_unetI/netI 0.0437
_diffrn_reflns_Laue_measured_fraction_full 1
_diffrn_reflns_Laue_measured_fraction_max 0.928
_diffrn_reflns_limit_h_max 16
_diffrn_reflns_limit_h_min -16
_diffrn_reflns_limit_k_max 16
_diffrn_reflns_limit_k_min -16
_diffrn_reflns_limit_l_max 17
_diffrn_reflns_limit_l_min -17
_diffrn_reflns_number 47400
_diffrn_reflns_point_group_measured_fraction_full 1
_diffrn_reflns_point_group_measured_fraction_max 0.928
_diffrn_reflns_theta_full 25.242
_diffrn_reflns_theta_max 28.265
_diffrn_reflns_theta_min 1.584
_diffrn_source 'micro-focus sealed X-ray tube'
_diffrn_source_type 'SuperNova (Mo) X-ray Source'
_exptl_absorpt_coefficient_mu 0.609
_exptl_absorpt_correction_T_max 0.92994
_exptl_absorpt_correction_T_min 0.92994
_exptl_absorpt_correction_type multi-scan
_exptl_absorpt_process_details
;
        CrysAlisPro 1.171.38.41 (Rigaku Oxford Diffraction, 2015)
        Spherical absorption correction
 using equivalent radius and absorption coefficient.
        Empirical absorption correction using spherical harmonics,
 implemented in SCALE3 ABSPACK scaling algorithm.
;
_exptl_crystal_colour red
_exptl_crystal_density_diffrn 1.675
_exptl_crystal_description prism
_exptl_crystal_F_000 948
_exptl_crystal_size_max 0.253
_exptl_crystal_size_mid 0.197
_exptl_crystal_size_min 0.059
_refine_diff_density_max 0.816
_refine_diff_density_min -0.466
_refine_diff_density_rms 0.072
_refine_ls_extinction_method none
_refine_ls_goodness_of_fit_ref 1.074
_refine_ls_hydrogen_treatment constr
_refine_ls_matrix_type full
_refine_ls_number_parameters 640
_refine_ls_number_reflns 8603
_refine_ls_number_restraints 738
_refine_ls_restrained_S_all 1.063
_refine_ls_R_factor_all 0.0361
_refine_ls_R_factor_gt 0.0319
_refine_ls_shift/su_max 0.002
_refine_ls_shift/su_mean 0
_refine_ls_structure_factor_coef Fsqd
_refine_ls_weighting_details 'w=1/[\s^2^(Fo^2^)+(0.0371P)^2^+1.8225P] where P=(Fo^2^+2Fc^2^)/3'
_refine_ls_weighting_scheme calc
_refine_ls_wR_factor_gt 0.0796
_refine_ls_wR_factor_ref 0.0824
_reflns_Friedel_coverage 0
_reflns_number_gt 7899
_reflns_number_total 8603
_reflns_threshold_expression 'I > 2\s(I)'
_cod_data_source_file d0dt02482a2.cif
_cod_data_source_block 16ma141b_pm43
_cod_depositor_comments 'Adding full bibliography for 7705237--7705245.cif.'
_cod_database_code 7705244

loop_
_symmetry_equiv_pos_as_xyz
'x, y, z'
'-x, -y, -z'

loop_
_atom_site_label
_atom_site_type_symbol
_atom_site_fract_x
_atom_site_fract_y
_atom_site_fract_z
_atom_site_U_iso_or_equiv
_atom_site_adp_type
_atom_site_occupancy
_atom_site_site_symmetry_order
_atom_site_calc_flag
_atom_site_refinement_flags_posn
_atom_site_refinement_flags_adp
_atom_site_refinement_flags_occupancy
_atom_site_disorder_assembly
_atom_site_disorder_group
C1 C 0.3021(2) 0.3127(2) 0.0407(2) 0.0347(6) Uani 1 1 d . . . . .
H1 H 0.293465 0.241099 0.050335 0.042 Uiso 1 1 calc R U . . .
C2 C 0.2781(2) 0.3849(2) -0.0486(2) 0.0361(6) Uani 1 1 d . . . . .
H2 H 0.254506 0.363613 -0.101712 0.043 Uiso 1 1 calc R U . . .
C3 C 0.2883(2) 0.4902(2) -0.06172(18) 0.0328(5) Uani 1 1 d . . . . .
H3 H 0.269028 0.54303 -0.12302 0.039 Uiso 1 1 calc R U . . .
C4 C 0.3264(2) 0.5178(2) 0.01444(17) 0.0277(5) Uani 1 1 d . . . . .
H4 H 0.334756 0.589463 0.005427 0.033 Uiso 1 1 calc R U . . .
C5 C 0.35292(19) 0.4404(2) 0.10545(17) 0.0238(4) Uani 1 1 d . . . . .
C6 C 0.3552(2) 0.2623(2) 0.21486(19) 0.0317(5) Uani 1 1 d . . . . .
H6A H 0.440747 0.222726 0.219464 0.048 Uiso 1 1 calc R U . . .
H6B H 0.322251 0.20479 0.216927 0.048 Uiso 1 1 calc R U . . .
H6C H 0.314011 0.306842 0.273585 0.048 Uiso 1 1 calc R U . . .
C7 C 0.49674(19) 0.41056(18) 0.21146(16) 0.0201(4) Uani 1 1 d . . . . .
C8 C 0.52056(18) 0.46667(18) 0.28859(15) 0.0188(4) Uani 1 1 d . . . . .
C9 C 0.62748(19) 0.42811(19) 0.32612(16) 0.0231(4) Uani 1 1 d . . . . .
H9 H 0.691143 0.357567 0.30885 0.028 Uiso 1 1 calc R U . . .
C10 C 0.64021(19) 0.4942(2) 0.38946(17) 0.0247(4) Uani 1 1 d . . . . .
H10 H 0.713803 0.470111 0.414266 0.03 Uiso 1 1 calc R U . . .
C11 C 0.54549(19) 0.5955(2) 0.41654(16) 0.0242(4) Uani 1 1 d . . . . .
H11 H 0.553508 0.641698 0.459299 0.029 Uiso 1 1 calc R U . . .
C12 C 0.43888(18) 0.62779(18) 0.37986(15) 0.0195(4) Uani 1 1 d . . . . .
C13 C 0.32651(19) 0.73075(18) 0.40671(16) 0.0207(4) Uani 1 1 d . . . . .
C14 C 0.12909(19) 0.83856(19) 0.36951(16) 0.0222(4) Uani 1 1 d . . . . .
C15 C 0.0228(2) 0.8211(2) 0.4006(2) 0.0322(5) Uani 1 1 d . . . . .
H15 H 0.02556 0.744552 0.412657 0.039 Uiso 1 1 calc R U . . .
C16 C -0.0855(2) 0.9128(2) 0.4138(2) 0.0375(6) Uani 1 1 d . . . . .
H16 H -0.157292 0.900276 0.436036 0.045 Uiso 1 1 calc R U . . .
C17 C -0.0884(2) 1.0249(2) 0.39423(19) 0.0343(6) Uani 1 1 d . . . . .
H17 H -0.162259 1.089692 0.403378 0.041 Uiso 1 1 calc R U . . .
C18 C 0.0153(2) 1.0400(2) 0.36199(18) 0.0301(5) Uani 1 1 d . . . . .
H18 H 0.013099 1.116417 0.348272 0.036 Uiso 1 1 calc R U . . .
C19 C 0.2307(2) 0.9746(2) 0.3054(2) 0.0368(6) Uani 1 1 d . . . . .
H19A H 0.267828 0.975688 0.362522 0.055 Uiso 1 1 calc R U . . .
H19B H 0.20762 1.05031 0.262491 0.055 Uiso 1 1 calc R U . . .
H19C H 0.287802 0.914783 0.262581 0.055 Uiso 1 1 calc R U . . .
C20 C 0.0505(2) 0.6897(2) 0.15249(18) 0.0275(5) Uani 1 1 d . . . . .
C21 C -0.0480(3) 0.7139(3) 0.0973(2) 0.0488(8) Uani 1 1 d . . . . .
H21A H -0.018748 0.666944 0.039939 0.073 Uiso 1 1 calc R U . . .
H21B H -0.080479 0.796155 0.06958 0.073 Uiso 1 1 calc R U . . .
H21C H -0.110863 0.694742 0.145468 0.073 Uiso 1 1 calc R U . . .
C22 C 0.36038(19) 0.78640(19) 0.08200(17) 0.0238(4) Uani 1 1 d . . . . .
C23 C 0.3897(2) 0.8723(2) 0.0041(2) 0.0357(6) Uani 1 1 d . . . . .
H23A H 0.414391 0.84496 -0.064247 0.054 Uiso 1 1 calc R U . . .
H23B H 0.455187 0.884218 0.02231 0.054 Uiso 1 1 calc R U . . .
H23C H 0.319414 0.945642 0.001733 0.054 Uiso 1 1 calc R U . . .
C24 C 0.1911(2) 0.4599(2) 0.44421(18) 0.0264(5) Uani 1 1 d . . . . .
C25 C 0.1504(3) 0.3863(3) 0.5291(2) 0.0435(7) Uani 1 1 d . . . . .
H25A H 0.086733 0.434687 0.577928 0.065 Uiso 1 1 calc R U . . .
H25B H 0.217445 0.333338 0.565499 0.065 Uiso 1 1 calc R U . . .
H25C H 0.119855 0.341408 0.500863 0.065 Uiso 1 1 calc R U . . .
C26 C 0.9791(3) 0.0541(3) 0.1131(2) 0.0496(8) Uani 1 1 d . . . . .
C27 C 0.8525(3) 0.1236(4) 0.1225(3) 0.0658(10) Uani 1 1 d . . . . .
H27A H 0.833111 0.187921 0.161357 0.099 Uiso 1 1 calc R U . . .
H27B H 0.808558 0.075847 0.159535 0.099 Uiso 1 1 calc R U . . .
H27C H 0.829913 0.15443 0.05302 0.099 Uiso 1 1 calc R U . . .
C28 C 0.5653(3) 0.8694(3) 0.5688(2) 0.0522(8) Uani 1 1 d . . . . .
C29 C 0.4428(3) 0.8770(3) 0.5933(2) 0.0499(7) Uani 1 1 d . . . . .
H29A H 0.438433 0.813154 0.646837 0.075 Uiso 1 1 calc R U . . .
H29B H 0.417486 0.871921 0.530465 0.075 Uiso 1 1 calc R U . . .
H29C H 0.390134 0.950976 0.619037 0.075 Uiso 1 1 calc R U . . .
N1 N 0.33847(17) 0.34036(17) 0.11743(15) 0.0274(4) Uani 1 1 d . . . . .
N2 N 0.38667(15) 0.47037(15) 0.18483(13) 0.0193(3) Uani 1 1 d . . . . .
N3 N 0.42957(15) 0.56471(14) 0.31608(13) 0.0175(3) Uani 1 1 d . . . . .
N4 N 0.23730(15) 0.74559(15) 0.35537(14) 0.0202(3) Uani 1 1 d . . . . .
N5 N 0.12279(17) 0.94877(16) 0.34866(14) 0.0244(4) Uani 1 1 d . . . . .
N6 N 0.12818(16) 0.66859(15) 0.19493(14) 0.0214(4) Uani 1 1 d . . . . .
N7 N 0.33547(15) 0.72109(15) 0.14278(13) 0.0204(4) Uani 1 1 d . . . . .
N8 N 0.22139(15) 0.51737(15) 0.37877(13) 0.0184(3) Uani 1 1 d . . . . .
N9 N 1.0798(3) -0.0006(3) 0.1059(2) 0.0709(9) Uani 1 1 d . . . . .
N10 N 0.6636(3) 0.8607(3) 0.5508(3) 0.0708(9) Uani 1 1 d . . . . .
O1 O 0.57515(13) 0.32236(13) 0.17706(12) 0.0256(3) Uani 1 1 d . . . . .
O2 O 0.32002(14) 0.78928(14) 0.47185(12) 0.0280(3) Uani 1 1 d . . . . .
P1A P -0.01120(19) 0.3765(2) 0.24303(18) 0.0323(4) Uani 0.831(5) 1 d D U P A 1
F1A F 0.0151(3) 0.4113(3) 0.1224(2) 0.0909(12) Uani 0.831(5) 1 d D U P A 1
F2A F 0.1006(2) 0.25659(19) 0.2321(3) 0.0685(10) Uani 0.831(5) 1 d D U P A 1
F3A F -0.0920(2) 0.3151(2) 0.2291(4) 0.0809(12) Uani 0.831(5) 1 d D U P A 1
F4A F -0.0414(4) 0.3435(3) 0.3647(2) 0.0963(13) Uani 0.831(5) 1 d D U P A 1
F5A F -0.1241(3) 0.4963(3) 0.2510(3) 0.0444(8) Uani 0.831(5) 1 d D U P A 1
F6A F 0.0690(3) 0.4360(3) 0.2627(4) 0.0776(12) Uani 0.831(5) 1 d D U P A 1
P1B P -0.0045(12) 0.3702(11) 0.2618(10) 0.047(3) Uani 0.169(5) 1 d D U P A 2
F1B F 0.0319(19) 0.317(2) 0.1597(13) 0.120(6) Uani 0.169(5) 1 d D U P A 2
F2B F 0.0939(10) 0.2579(11) 0.3152(15) 0.074(4) Uani 0.169(5) 1 d D U P A 2
F3B F -0.0934(8) 0.3130(8) 0.3126(13) 0.053(3) Uani 0.169(5) 1 d D U P A 2
F4B F -0.0312(18) 0.4147(17) 0.3685(11) 0.103(5) Uani 0.169(5) 1 d D U P A 2
F5B F -0.1098(17) 0.4827(17) 0.2229(17) 0.072(6) Uani 0.169(5) 1 d D U P A 2
F6B F 0.0845(13) 0.4302(11) 0.2034(15) 0.071(5) Uani 0.169(5) 1 d D U P A 2
P2A P 0.5899(2) 0.8817(2) 0.2183(2) 0.0274(5) Uani 0.731(15) 1 d D U P B 1
F7A F 0.6547(5) 0.8657(6) 0.1008(3) 0.0332(9) Uani 0.731(15) 1 d D U P B 1
F8A F 0.6947(6) 0.7717(6) 0.2598(6) 0.0663(19) Uani 0.731(15) 1 d D U P B 1
F9A F 0.5206(5) 0.8039(5) 0.2120(4) 0.0379(9) Uani 0.731(15) 1 d D U P B 1
F10A F 0.5218(6) 0.9011(6) 0.3335(3) 0.0617(15) Uani 0.731(15) 1 d D U P B 1
F11A F 0.4807(3) 0.9932(3) 0.1731(4) 0.0539(11) Uani 0.731(15) 1 d D U P B 1
F12A F 0.6546(6) 0.9643(6) 0.2220(3) 0.0622(15) Uani 0.731(15) 1 d D U P B 1
P2B P 0.6122(13) 0.8711(9) 0.2321(9) 0.067(2) Uani 0.269(15) 1 d D U P B 2
F7B F 0.664(2) 0.8705(19) 0.1117(12) 0.067(5) Uani 0.269(15) 1 d D U P B 2
F8B F 0.7048(17) 0.7420(12) 0.2561(15) 0.048(3) Uani 0.269(15) 1 d D U P B 2
F9B F 0.5177(18) 0.823(2) 0.2173(17) 0.083(5) Uani 0.269(15) 1 d D U P B 2
F10B F 0.5621(17) 0.8693(14) 0.3515(10) 0.075(4) Uani 0.269(15) 1 d D U P B 2
F11B F 0.5193(18) 0.9998(8) 0.2084(12) 0.078(5) Uani 0.269(15) 1 d D U P B 2
F12B F 0.7112(18) 0.9119(15) 0.2434(11) 0.078(3) Uani 0.269(15) 1 d D U P B 2
Ru1 Ru 0.27983(2) 0.61788(2) 0.25942(2) 0.01642(6) Uani 1 1 d . . . . .

loop_
_atom_site_aniso_label
_atom_site_aniso_U_11
_atom_site_aniso_U_22
_atom_site_aniso_U_33
_atom_site_aniso_U_23
_atom_site_aniso_U_13
_atom_site_aniso_U_12
C1 0.0305(13) 0.0409(14) 0.0408(14) -0.0205(11) 0.0001(10) -0.0176(11)
C2 0.0296(13) 0.0481(16) 0.0368(13) -0.0183(12) -0.0038(10) -0.0159(12)
C3 0.0293(12) 0.0457(15) 0.0241(11) -0.0073(10) -0.0028(9) -0.0149(11)
C4 0.0282(12) 0.0314(12) 0.0250(11) -0.0066(9) -0.0028(9) -0.0125(10)
C5 0.0187(10) 0.0278(11) 0.0258(11) -0.0132(9) 0.0021(8) -0.0083(9)
C6 0.0315(12) 0.0290(12) 0.0372(13) -0.0065(10) -0.0028(10) -0.0145(10)
C7 0.0216(10) 0.0196(10) 0.0193(9) -0.0038(8) 0.0006(8) -0.0097(8)
C8 0.0185(10) 0.0180(10) 0.0183(9) -0.0019(7) -0.0011(7) -0.0067(8)
C9 0.0187(10) 0.0243(11) 0.0213(10) -0.0029(8) -0.0003(8) -0.0050(8)
C10 0.0177(10) 0.0328(12) 0.0228(10) -0.0028(9) -0.0041(8) -0.0090(9)
C11 0.0234(11) 0.0301(12) 0.0223(10) -0.0056(9) -0.0026(8) -0.0132(9)
C12 0.0198(10) 0.0200(10) 0.0191(9) -0.0028(8) -0.0006(8) -0.0094(8)
C13 0.0218(10) 0.0199(10) 0.0211(10) -0.0040(8) -0.0002(8) -0.0099(8)
C14 0.0230(10) 0.0209(10) 0.0205(10) -0.0073(8) -0.0009(8) -0.0054(9)
C15 0.0232(11) 0.0305(13) 0.0393(13) -0.0087(10) 0.0029(10) -0.0091(10)
C16 0.0219(12) 0.0426(15) 0.0425(14) -0.0112(12) 0.0028(10) -0.0087(11)
C17 0.0255(12) 0.0348(13) 0.0299(12) -0.0108(10) -0.0017(9) 0.0021(10)
C18 0.0321(12) 0.0222(11) 0.0275(11) -0.0066(9) -0.0061(9) -0.0005(10)
C19 0.0354(14) 0.0273(13) 0.0453(15) -0.0045(11) -0.0032(11) -0.0115(11)
C20 0.0230(11) 0.0271(12) 0.0316(12) -0.0004(9) -0.0056(9) -0.0100(9)
C21 0.0369(15) 0.062(2) 0.0535(17) 0.0078(15) -0.0256(13) -0.0226(15)
C22 0.0203(10) 0.0243(11) 0.0252(11) -0.0043(9) -0.0029(8) -0.0072(9)
C23 0.0353(13) 0.0337(13) 0.0339(13) 0.0067(10) -0.0015(10) -0.0166(11)
C24 0.0279(11) 0.0283(12) 0.0265(11) -0.0051(9) -0.0055(9) -0.0130(10)
C25 0.0499(17) 0.0461(16) 0.0373(14) 0.0060(12) -0.0014(12) -0.0294(14)
C26 0.0447(17) 0.058(2) 0.0376(15) -0.0157(14) -0.0090(13) -0.0067(15)
C27 0.0436(18) 0.082(3) 0.059(2) -0.0249(19) -0.0147(16) -0.0022(18)
C28 0.059(2) 0.0509(19) 0.0432(17) 0.0018(14) -0.0118(15) -0.0204(16)
C29 0.060(2) 0.0571(19) 0.0440(16) -0.0021(14) -0.0217(14) -0.0295(16)
N1 0.0236(9) 0.0284(10) 0.0319(10) -0.0112(8) 0.0007(8) -0.0110(8)
N2 0.0201(8) 0.0186(8) 0.0195(8) -0.0052(7) -0.0022(7) -0.0070(7)
N3 0.0178(8) 0.0162(8) 0.0179(8) -0.0022(6) -0.0006(6) -0.0073(7)
N4 0.0187(8) 0.0173(8) 0.0236(9) -0.0057(7) -0.0014(7) -0.0056(7)
N5 0.0248(9) 0.0205(9) 0.0251(9) -0.0063(7) -0.0024(7) -0.0054(8)
N6 0.0202(9) 0.0206(9) 0.0234(9) -0.0032(7) -0.0022(7) -0.0084(7)
N7 0.0202(9) 0.0186(9) 0.0214(8) -0.0039(7) -0.0042(7) -0.0056(7)
N8 0.0173(8) 0.0189(8) 0.0216(8) -0.0060(7) -0.0025(6) -0.0082(7)
N9 0.0512(18) 0.093(2) 0.0523(17) -0.0277(16) -0.0117(14) -0.0029(17)
N10 0.0556(19) 0.081(2) 0.0630(19) 0.0116(16) -0.0086(15) -0.0248(17)
O1 0.0216(8) 0.0220(8) 0.0308(8) -0.0101(6) 0.0003(6) -0.0052(6)
O2 0.0278(8) 0.0280(8) 0.0304(8) -0.0142(7) -0.0027(7) -0.0090(7)
P1A 0.0213(6) 0.0246(6) 0.0478(7) -0.0050(5) -0.0029(5) -0.0072(5)
F1A 0.104(2) 0.078(2) 0.0505(15) -0.0163(14) 0.0208(15) -0.0096(18)
F2A 0.0263(11) 0.0261(11) 0.140(3) -0.0076(15) -0.0039(15) -0.0033(8)
F3A 0.0347(13) 0.0525(15) 0.169(4) -0.044(2) -0.0167(18) -0.0158(11)
F4A 0.134(3) 0.074(2) 0.0562(17) 0.0270(16) -0.0237(18) -0.029(2)
F5A 0.0369(13) 0.0294(11) 0.0503(16) -0.0054(10) 0.0058(11) -0.0032(10)
F6A 0.0520(19) 0.0471(16) 0.151(4) -0.019(2) -0.038(2) -0.0219(15)
P1B 0.040(4) 0.033(4) 0.076(6) -0.017(4) -0.017(3) -0.014(3)
F1B 0.152(12) 0.123(12) 0.086(8) -0.058(8) 0.008(8) -0.048(9)
F2B 0.029(5) 0.056(6) 0.121(10) 0.027(7) -0.016(6) -0.018(5)
F3B 0.016(4) 0.025(5) 0.099(9) -0.006(5) 0.001(5) 0.004(3)
F4B 0.153(12) 0.085(10) 0.073(7) -0.014(7) -0.037(7) -0.038(8)
F5B 0.044(8) 0.074(9) 0.082(11) 0.031(8) -0.027(8) -0.019(6)
F6B 0.040(6) 0.017(5) 0.133(12) -0.022(7) 0.033(8) -0.006(4)
P2A 0.0357(8) 0.0293(8) 0.0223(7) -0.0073(5) 0.0046(5) -0.0202(6)
F7A 0.0425(19) 0.033(2) 0.0246(14) -0.0086(13) 0.0063(13) -0.0186(16)
F8A 0.046(2) 0.075(3) 0.062(3) 0.030(3) -0.021(2) -0.020(2)
F9A 0.0455(19) 0.0393(17) 0.0379(17) -0.0002(13) -0.0061(13) -0.0277(15)
F10A 0.086(3) 0.084(4) 0.0310(16) -0.0210(18) 0.0200(17) -0.058(3)
F11A 0.0484(18) 0.0288(13) 0.065(2) -0.0029(13) 0.0049(14) -0.0049(12)
F12A 0.095(3) 0.086(3) 0.0429(17) -0.0152(18) 0.0018(17) -0.074(3)
P2B 0.093(5) 0.049(3) 0.044(3) -0.007(2) -0.002(3) -0.019(3)
F7B 0.076(9) 0.049(9) 0.045(5) 0.000(5) -0.006(5) 0.001(6)
F8B 0.058(6) 0.042(5) 0.038(5) -0.008(4) -0.009(4) -0.012(4)
F9B 0.068(7) 0.073(9) 0.105(10) -0.020(7) -0.006(7) -0.024(6)
F10B 0.111(10) 0.050(6) 0.045(5) -0.015(4) 0.011(5) -0.022(6)
F11B 0.096(9) 0.036(4) 0.061(6) -0.004(4) 0.016(6) -0.002(5)
F12B 0.111(8) 0.076(7) 0.064(6) -0.026(5) -0.005(6) -0.048(7)
Ru1 0.01553(9) 0.01544(9) 0.01834(9) -0.00303(6) -0.00210(6) -0.00601(6)

loop_
_atom_type_symbol
_atom_type_description
_atom_type_scat_dispersion_real
_atom_type_scat_dispersion_imag
_atom_type_scat_source
C C 0.0033 0.0016 'International Tables Vol C Tables 4.2.6.8 and 6.1.1.4'
H H 0 0 'International Tables Vol C Tables 4.2.6.8 and 6.1.1.4'
F F 0.0171 0.0103 'International Tables Vol C Tables 4.2.6.8 and 6.1.1.4'
N N 0.0061 0.0033 'International Tables Vol C Tables 4.2.6.8 and 6.1.1.4'
O O 0.0106 0.006 'International Tables Vol C Tables 4.2.6.8 and 6.1.1.4'
P P 0.1023 0.0942 'International Tables Vol C Tables 4.2.6.8 and 6.1.1.4'
Ru Ru -1.2594 0.8363 'International Tables Vol C Tables 4.2.6.8 and 6.1.1.4'

loop_
_geom_angle_atom_site_label_1
_geom_angle_atom_site_label_2
_geom_angle_atom_site_label_3
_geom_angle
_geom_angle_site_symmetry_1
_geom_angle_site_symmetry_3
_geom_angle_publ_flag
C2 C1 N1 121.4(2) . . ?
C2 C1 H1 119.3 . . ?
N1 C1 H1 119.3 . . ?
C1 C2 C3 119.2(2) . . ?
C1 C2 H2 120.4 . . ?
C3 C2 H2 120.4 . . ?
C4 C3 C2 119.6(2) . . ?
C4 C3 H3 120.2 . . ?
C2 C3 H3 120.2 . . ?
C3 C4 C5 120.0(2) . . ?
C3 C4 H4 120 . . ?
C5 C4 H4 120 . . ?
N1 C5 N2 120.8(2) . . ?
N1 C5 C4 119.0(2) . . ?
N2 C5 C4 120.1(2) . . ?
N1 C6 H6A 109.5 . . ?
N1 C6 H6B 109.5 . . ?
H6A C6 H6B 109.5 . . ?
N1 C6 H6C 109.5 . . ?
H6A C6 H6C 109.5 . . ?
H6B C6 H6C 109.5 . . ?
O1 C7 N2 127.07(19) . . ?
O1 C7 C8 120.71(19) . . ?
N2 C7 C8 112.16(17) . . ?
N3 C8 C9 120.17(19) . . ?
N3 C8 C7 114.55(17) . . ?
C9 C8 C7 125.19(19) . . ?
C8 C9 C10 118.9(2) . . ?
C8 C9 H9 120.5 . . ?
C10 C9 H9 120.5 . . ?
C11 C10 C9 120.05(19) . . ?
C11 C10 H10 120 . . ?
C9 C10 H10 120 . . ?
C12 C11 C10 118.6(2) . . ?
C12 C11 H11 120.7 . . ?
C10 C11 H11 120.7 . . ?
N3 C12 C11 120.44(19) . . ?
N3 C12 C13 114.44(17) . . ?
C11 C12 C13 125.12(19) . . ?
O2 C13 N4 126.5(2) . . ?
O2 C13 C12 120.74(19) . . ?
N4 C13 C12 112.71(17) . . ?
N5 C14 N4 120.98(19) . . ?
N5 C14 C15 118.5(2) . . ?
N4 C14 C15 120.4(2) . . ?
C16 C15 C14 121.0(2) . . ?
C16 C15 H15 119.5 . . ?
C14 C15 H15 119.5 . . ?
C15 C16 C17 118.9(2) . . ?
C15 C16 H16 120.6 . . ?
C17 C16 H16 120.6 . . ?
C18 C17 C16 119.2(2) . . ?
C18 C17 H17 120.4 . . ?
C16 C17 H17 120.4 . . ?
C17 C18 N5 121.8(2) . . ?
C17 C18 H18 119.1 . . ?
N5 C18 H18 119.1 . . ?
N5 C19 H19A 109.5 . . ?
N5 C19 H19B 109.5 . . ?
H19A C19 H19B 109.5 . . ?
N5 C19 H19C 109.5 . . ?
H19A C19 H19C 109.5 . . ?
H19B C19 H19C 109.5 . . ?
N6 C20 C21 178.6(3) . . ?
C20 C21 H21A 109.5 . . ?
C20 C21 H21B 109.5 . . ?
H21A C21 H21B 109.5 . . ?
C20 C21 H21C 109.5 . . ?
H21A C21 H21C 109.5 . . ?
H21B C21 H21C 109.5 . . ?
N7 C22 C23 178.7(3) . . ?
C22 C23 H23A 109.5 . . ?
C22 C23 H23B 109.5 . . ?
H23A C23 H23B 109.5 . . ?
C22 C23 H23C 109.5 . . ?
H23A C23 H23C 109.5 . . ?
H23B C23 H23C 109.5 . . ?
N8 C24 C25 179.4(3) . . ?
C24 C25 H25A 109.5 . . ?
C24 C25 H25B 109.5 . . ?
H25A C25 H25B 109.5 . . ?
C24 C25 H25C 109.5 . . ?
H25A C25 H25C 109.5 . . ?
H25B C25 H25C 109.5 . . ?
N9 C26 C27 179.5(4) . . ?
C26 C27 H27A 109.5 . . ?
C26 C27 H27B 109.5 . . ?
H27A C27 H27B 109.5 . . ?
C26 C27 H27C 109.5 . . ?
H27A C27 H27C 109.5 . . ?
H27B C27 H27C 109.5 . . ?
N10 C28 C29 178.3(4) . . ?
C28 C29 H29A 109.5 . . ?
C28 C29 H29B 109.5 . . ?
H29A C29 H29B 109.5 . . ?
C28 C29 H29C 109.5 . . ?
H29A C29 H29C 109.5 . . ?
H29B C29 H29C 109.5 . . ?
C5 N1 C1 120.6(2) . . ?
C5 N1 C6 120.50(19) . . ?
C1 N1 C6 118.8(2) . . ?
C7 N2 C5 120.75(18) . . ?
C7 N2 Ru1 115.63(13) . . ?
C5 N2 Ru1 123.34(14) . . ?
C12 N3 C8 121.76(18) . . ?
C12 N3 Ru1 119.29(14) . . ?
C8 N3 Ru1 118.94(13) . . ?
C13 N4 C14 119.75(17) . . ?
C13 N4 Ru1 114.79(13) . . ?
C14 N4 Ru1 125.46(14) . . ?
C14 N5 C18 120.5(2) . . ?
C14 N5 C19 121.61(19) . . ?
C18 N5 C19 117.8(2) . . ?
C20 N6 Ru1 173.53(19) . . ?
C22 N7 Ru1 174.23(18) . . ?
C24 N8 Ru1 178.62(19) . . ?
F1A P1A F3A 92.1(3) . . ?
F1A P1A F6A 90.6(2) . . ?
F3A P1A F6A 177.3(3) . . ?
F1A P1A F4A 178.5(3) . . ?
F3A P1A F4A 87.2(2) . . ?
F6A P1A F4A 90.2(3) . . ?
F1A P1A F2A 89.0(2) . . ?
F3A P1A F2A 88.09(18) . . ?
F6A P1A F2A 91.7(2) . . ?
F4A P1A F2A 92.3(2) . . ?
F1A P1A F5A 89.74(19) . . ?
F3A P1A F5A 90.9(2) . . ?
F6A P1A F5A 89.3(2) . . ?
F4A P1A F5A 88.9(2) . . ?
F2A P1A F5A 178.4(3) . . ?
F1B P1B F3B 95.4(12) . . ?
F1B P1B F4B 174.9(14) . . ?
F3B P1B F4B 85.1(10) . . ?
F1B P1B F5B 95.0(13) . . ?
F3B P1B F5B 90.2(11) . . ?
F4B P1B F5B 90.1(12) . . ?
F1B P1B F6B 82.0(11) . . ?
F3B P1B F6B 176.7(13) . . ?
F4B P1B F6B 97.6(12) . . ?
F5B P1B F6B 88.0(12) . . ?
F1B P1B F2B 91.1(12) . . ?
F3B P1B F2B 86.1(8) . . ?
F4B P1B F2B 83.8(10) . . ?
F5B P1B F2B 173.1(13) . . ?
F6B P1B F2B 96.0(10) . . ?
F8A P2A F10A 91.2(3) . . ?
F8A P2A F12A 92.0(3) . . ?
F10A P2A F12A 90.8(2) . . ?
F8A P2A F9A 90.5(3) . . ?
F10A P2A F9A 89.5(2) . . ?
F12A P2A F9A 177.4(3) . . ?
F8A P2A F7A 90.7(4) . . ?
F10A P2A F7A 178.1(4) . . ?
F12A P2A F7A 89.3(2) . . ?
F9A P2A F7A 90.3(3) . . ?
F8A P2A F11A 178.2(3) . . ?
F10A P2A F11A 89.8(2) . . ?
F12A P2A F11A 89.5(2) . . ?
F9A P2A F11A 87.9(2) . . ?
F7A P2A F11A 88.3(3) . . ?
F10B P2B F12B 92.5(9) . . ?
F10B P2B F11B 91.3(8) . . ?
F12B P2B F11B 92.7(8) . . ?
F10B P2B F8B 88.5(9) . . ?
F12B P2B F8B 87.5(9) . . ?
F11B P2B F8B 179.7(12) . . ?
F10B P2B F7B 179.0(12) . . ?
F12B P2B F7B 87.7(9) . . ?
F11B P2B F7B 89.6(10) . . ?
F8B P2B F7B 90.6(10) . . ?
F10B P2B F9B 89.5(10) . . ?
F12B P2B F9B 176.5(11) . . ?
F11B P2B F9B 90.1(9) . . ?
F8B P2B F9B 89.6(11) . . ?
F7B P2B F9B 90.2(10) . . ?
N3 Ru1 N7 90.40(7) . . ?
N3 Ru1 N8 89.82(7) . . ?
N7 Ru1 N8 178.60(7) . . ?
N3 Ru1 N6 177.33(7) . . ?
N7 Ru1 N6 88.87(7) . . ?
N8 Ru1 N6 90.98(7) . . ?
N3 Ru1 N2 78.64(7) . . ?
N7 Ru1 N2 91.82(7) . . ?
N8 Ru1 N2 89.58(7) . . ?
N6 Ru1 N2 98.81(7) . . ?
N3 Ru1 N4 78.61(7) . . ?
N7 Ru1 N4 87.07(7) . . ?
N8 Ru1 N4 91.61(7) . . ?
N6 Ru1 N4 103.91(7) . . ?
N2 Ru1 N4 157.22(7) . . ?

loop_
_geom_bond_atom_site_label_1
_geom_bond_atom_site_label_2
_geom_bond_distance
_geom_bond_site_symmetry_2
_geom_bond_publ_flag
C1 C2 1.351(4) . ?
C1 N1 1.368(3) . ?
C1 H1 0.95 . ?
C2 C3 1.384(4) . ?
C2 H2 0.95 . ?
C3 C4 1.374(3) . ?
C3 H3 0.95 . ?
C4 C5 1.402(3) . ?
C4 H4 0.95 . ?
C5 N1 1.344(3) . ?
C5 N2 1.395(3) . ?
C6 N1 1.460(3) . ?
C6 H6A 0.98 . ?
C6 H6B 0.98 . ?
C6 H6C 0.98 . ?
C7 O1 1.237(3) . ?
C7 N2 1.348(3) . ?
C7 C8 1.512(3) . ?
C8 N3 1.345(3) . ?
C8 C9 1.384(3) . ?
C9 C10 1.389(3) . ?
C9 H9 0.95 . ?
C10 C11 1.388(3) . ?
C10 H10 0.95 . ?
C11 C12 1.387(3) . ?
C11 H11 0.95 . ?
C12 N3 1.342(3) . ?
C12 C13 1.500(3) . ?
C13 O2 1.229(3) . ?
C13 N4 1.361(3) . ?
C14 N5 1.357(3) . ?
C14 N4 1.380(3) . ?
C14 C15 1.398(3) . ?
C15 C16 1.372(3) . ?
C15 H15 0.95 . ?
C16 C17 1.395(4) . ?
C16 H16 0.95 . ?
C17 C18 1.353(4) . ?
C17 H17 0.95 . ?
C18 N5 1.364(3) . ?
C18 H18 0.95 . ?
C19 N5 1.487(3) . ?
C19 H19A 0.98 . ?
C19 H19B 0.98 . ?
C19 H19C 0.98 . ?
C20 N6 1.137(3) . ?
C20 C21 1.461(3) . ?
C21 H21A 0.98 . ?
C21 H21B 0.98 . ?
C21 H21C 0.98 . ?
C22 N7 1.132(3) . ?
C22 C23 1.458(3) . ?
C23 H23A 0.98 . ?
C23 H23B 0.98 . ?
C23 H23C 0.98 . ?
C24 N8 1.126(3) . ?
C24 C25 1.461(3) . ?
C25 H25A 0.98 . ?
C25 H25B 0.98 . ?
C25 H25C 0.98 . ?
C26 N9 1.146(4) . ?
C26 C27 1.442(4) . ?
C27 H27A 0.98 . ?
C27 H27B 0.98 . ?
C27 H27C 0.98 . ?
C28 N10 1.159(4) . ?
C28 C29 1.456(5) . ?
C29 H29A 0.98 . ?
C29 H29B 0.98 . ?
C29 H29C 0.98 . ?
N2 Ru1 2.1001(17) . ?
N3 Ru1 1.9672(17) . ?
N4 Ru1 2.1062(17) . ?
N6 Ru1 2.0494(18) . ?
N7 Ru1 2.0225(18) . ?
N8 Ru1 2.0365(17) . ?
P1A F1A 1.572(3) . ?
P1A F3A 1.580(3) . ?
P1A F6A 1.583(3) . ?
P1A F4A 1.586(3) . ?
P1A F2A 1.591(3) . ?
P1A F5A 1.592(3) . ?
P1B F1B 1.537(14) . ?
P1B F3B 1.544(13) . ?
P1B F4B 1.554(14) . ?
P1B F5B 1.573(14) . ?
P1B F6B 1.589(13) . ?
P1B F2B 1.600(13) . ?
P2A F8A 1.566(5) . ?
P2A F10A 1.590(4) . ?
P2A F12A 1.596(3) . ?
P2A F9A 1.600(3) . ?
P2A F7A 1.603(4) . ?
P2A F11A 1.621(4) . ?
P2B F10B 1.571(12) . ?
P2B F12B 1.579(11) . ?
P2B F11B 1.582(11) . ?
P2B F8B 1.586(12) . ?
P2B F7B 1.587(12) . ?
P2B F9B 1.609(12) . ?

loop_
_geom_torsion_atom_site_label_1
_geom_torsion_atom_site_label_2
_geom_torsion_atom_site_label_3
_geom_torsion_atom_site_label_4
_geom_torsion
_geom_torsion_site_symmetry_1
_geom_torsion_site_symmetry_2
_geom_torsion_site_symmetry_3
_geom_torsion_site_symmetry_4
_geom_torsion_publ_flag
N1 C1 C2 C3 -1.3(4) . . . . ?
C1 C2 C3 C4 2.2(4) . . . . ?
C2 C3 C4 C5 -1.0(4) . . . . ?
C3 C4 C5 N1 -1.1(3) . . . . ?
C3 C4 C5 N2 -177.2(2) . . . . ?
O1 C7 C8 N3 177.21(19) . . . . ?
N2 C7 C8 N3 -0.3(3) . . . . ?
O1 C7 C8 C9 0.7(3) . . . . ?
N2 C7 C8 C9 -176.75(19) . . . . ?
N3 C8 C9 C10 -2.1(3) . . . . ?
C7 C8 C9 C10 174.2(2) . . . . ?
C8 C9 C10 C11 1.8(3) . . . . ?
C9 C10 C11 C12 0.6(3) . . . . ?
C10 C11 C12 N3 -2.7(3) . . . . ?
C10 C11 C12 C13 176.5(2) . . . . ?
N3 C12 C13 O2 173.26(19) . . . . ?
C11 C12 C13 O2 -6.0(3) . . . . ?
N3 C12 C13 N4 -4.1(3) . . . . ?
C11 C12 C13 N4 176.7(2) . . . . ?
N5 C14 C15 C16 -2.6(4) . . . . ?
N4 C14 C15 C16 -179.3(2) . . . . ?
C14 C15 C16 C17 1.0(4) . . . . ?
C15 C16 C17 C18 0.5(4) . . . . ?
C16 C17 C18 N5 -0.4(4) . . . . ?
N2 C5 N1 C1 178.1(2) . . . . ?
C4 C5 N1 C1 2.1(3) . . . . ?
N2 C5 N1 C6 1.4(3) . . . . ?
C4 C5 N1 C6 -174.7(2) . . . . ?
C2 C1 N1 C5 -0.9(4) . . . . ?
C2 C1 N1 C6 175.9(2) . . . . ?
O1 C7 N2 C5 -4.9(3) . . . . ?
C8 C7 N2 C5 172.33(18) . . . . ?
O1 C7 N2 Ru1 -179.09(17) . . . . ?
C8 C7 N2 Ru1 -1.8(2) . . . . ?
N1 C5 N2 C7 68.3(3) . . . . ?
C4 C5 N2 C7 -115.7(2) . . . . ?
N1 C5 N2 Ru1 -118.03(19) . . . . ?
C4 C5 N2 Ru1 58.0(3) . . . . ?
C11 C12 N3 C8 2.5(3) . . . . ?
C13 C12 N3 C8 -176.79(18) . . . . ?
C11 C12 N3 Ru1 -176.63(15) . . . . ?
C13 C12 N3 Ru1 4.1(2) . . . . ?
C9 C8 N3 C12 0.0(3) . . . . ?
C7 C8 N3 C12 -176.68(17) . . . . ?
C9 C8 N3 Ru1 179.10(15) . . . . ?
C7 C8 N3 Ru1 2.4(2) . . . . ?
O2 C13 N4 C14 4.6(3) . . . . ?
C12 C13 N4 C14 -178.21(18) . . . . ?
O2 C13 N4 Ru1 -174.83(18) . . . . ?
C12 C13 N4 Ru1 2.4(2) . . . . ?
N5 C14 N4 C13 57.9(3) . . . . ?
C15 C14 N4 C13 -125.4(2) . . . . ?
N5 C14 N4 Ru1 -122.71(19) . . . . ?
C15 C14 N4 Ru1 53.9(3) . . . . ?
N4 C14 N5 C18 179.39(19) . . . . ?
C15 C14 N5 C18 2.7(3) . . . . ?
N4 C14 N5 C19 2.8(3) . . . . ?
C15 C14 N5 C19 -173.9(2) . . . . ?
C17 C18 N5 C14 -1.3(3) . . . . ?
C17 C18 N5 C19 175.5(2) . . . . ?
